data_7230746
loop_
_publ_author_name
'Yu, Chin-Yang'
'Lai, Yu-Chun'

_publ_section_title
;
 Synthesis, aggregation induced emission and through space conjugation of
 triphenylvinylphenyl substituted [2.2]paracyclophane-1,9-diene
;
_journal_issue 35
_journal_name_full 'RSC Advances'
_journal_page_first 19341
_journal_paper_doi 10.1039/C8RA03025A
_journal_volume 8
_journal_year 2018
_chemical_formula_moiety 'C42 H30'
_chemical_formula_sum 'C42 H30'
_chemical_formula_weight 534.66
_chemical_name_systematic
;
 ?
;
_space_group_IT_number 14
_symmetry_cell_setting monoclinic
_symmetry_space_group_name_Hall '-P 2ybc'
_symmetry_space_group_name_H-M 'P 1 21/c 1'
_atom_sites_solution_hydrogens geom
_atom_sites_solution_primary direct
_atom_sites_solution_secondary difmap
_audit_creation_method SHELXL-97
_audit_update_record
;
2018-03-19 deposited with the CCDC.
2018-05-21 downloaded from the CCDC.
;
_cell_angle_alpha 90.00
_cell_angle_beta 107.672(3)
_cell_angle_gamma 90.00
_cell_formula_units_Z 4
_cell_length_a 9.6495(9)
_cell_length_b 25.376(2)
_cell_length_c 14.0175(13)
_cell_measurement_reflns_used 9991
_cell_measurement_temperature 200(2)
_cell_measurement_theta_max 24.871
_cell_measurement_theta_min 2.213
_cell_volume 3270.4(5)
_computing_molecular_graphics 'Ortep-3 for Windows (Farrugia, 1997)'
_computing_publication_material 'WinGX publication routines (Farrugia, 1999)'
_computing_structure_refinement 'SHELXL-97 (Sheldrick, 1997)'
_computing_structure_solution 'SHELXS-86 (Sheldrick, 1986)'
_diffrn_ambient_temperature 200(2)
_diffrn_measured_fraction_theta_full 0.993
_diffrn_measured_fraction_theta_max 0.993
_diffrn_measurement_device_type 'D8 Venture'
_diffrn_radiation_monochromator graphite
_diffrn_radiation_source 'fine-focus sealed tube'
_diffrn_radiation_type MoK\a
_diffrn_radiation_wavelength 0.71073
_diffrn_reflns_av_R_equivalents 0.0375
_diffrn_reflns_av_sigmaI/netI 0.0198
_diffrn_reflns_limit_h_max 11
_diffrn_reflns_limit_h_min -11
_diffrn_reflns_limit_k_max 30
_diffrn_reflns_limit_k_min -30
_diffrn_reflns_limit_l_max 16
_diffrn_reflns_limit_l_min -16
_diffrn_reflns_number 49860
_diffrn_reflns_theta_full 25.04
_diffrn_reflns_theta_max 25.04
_diffrn_reflns_theta_min 2.21
_exptl_absorpt_coefficient_mu 0.061
_exptl_absorpt_correction_T_max 0.9812
_exptl_absorpt_correction_T_min 0.9688
_exptl_absorpt_correction_type multi-scan
_exptl_absorpt_process_details SADABS
_exptl_crystal_colour colorless
_exptl_crystal_density_diffrn 1.086
_exptl_crystal_density_method 'not measured'
_exptl_crystal_description prism
_exptl_crystal_F_000 1128
_exptl_crystal_size_max 0.52
_exptl_crystal_size_mid 0.35
_exptl_crystal_size_min 0.31
_refine_diff_density_max 1.343
_refine_diff_density_min -0.428
_refine_diff_density_rms 0.092
_refine_ls_extinction_coef 0.070(16)
_refine_ls_extinction_expression Fc^*^=kFc[1+0.001xFc^2^\l^3^/sin(2\q)]^-1/4^
_refine_ls_extinction_method SHELXL
_refine_ls_goodness_of_fit_ref 1.603
_refine_ls_hydrogen_treatment constr
_refine_ls_matrix_type full
_refine_ls_number_parameters 380
_refine_ls_number_reflns 5737
_refine_ls_number_restraints 0
_refine_ls_restrained_S_all 1.603
_refine_ls_R_factor_all 0.1113
_refine_ls_R_factor_gt 0.0978
_refine_ls_shift/su_max 0.000
_refine_ls_shift/su_mean 0.000
_refine_ls_structure_factor_coef Fsqd
_refine_ls_weighting_details 'calc w=1/[\s^2^(Fo^2^)+(0.2000P)^2^+0.0000P] where P=(Fo^2^+2Fc^2^)/3'
_refine_ls_weighting_scheme calc
_refine_ls_wR_factor_gt 0.3319
_refine_ls_wR_factor_ref 0.3573
_reflns_number_gt 4665
_reflns_number_total 5737
_reflns_threshold_expression >2sigma(I)
_cod_data_source_file c8ra03025a2.cif
_cod_data_source_block d19327
_cod_original_cell_volume 3270.5(5)
_cod_original_sg_symbol_H-M 'P 21/c'
_cod_database_code 7230746

loop_
_symmetry_equiv_pos_as_xyz
'x, y, z'
'-x, y+1/2, -z+1/2'
'-x, -y, -z'
'x, -y-1/2, z-1/2'

loop_
_atom_site_label
_atom_site_type_symbol
_atom_site_fract_x
_atom_site_fract_y
_atom_site_fract_z
_atom_site_U_iso_or_equiv
_atom_site_adp_type
_atom_site_occupancy
_atom_site_symmetry_multiplicity
_atom_site_calc_flag
_atom_site_refinement_flags
C1 C 0.8685(3) 0.58279(11) 0.76426(19) 0.0421(7) Uani 1 1 d .
C2 C 0.7567(3) 0.58431(12) 0.8188(2) 0.0455(7) Uani 1 1 d .
C3 C 0.7344(3) 0.62979(13) 0.8690(2) 0.0518(8) Uani 1 1 d .
H3 H 0.7908 0.6605 0.8694 0.062 Uiso 1 1 calc R
C4 C 0.6297(4) 0.62970(15) 0.9179(2) 0.0611(9) Uani 1 1 d .
H4 H 0.6173 0.6603 0.9534 0.073 Uiso 1 1 calc R
C5 C 0.5439(4) 0.58695(16) 0.9166(3) 0.0665(10) Uani 1 1 d .
H5 H 0.4704 0.5882 0.9488 0.080 Uiso 1 1 calc R
C6 C 0.5650(4) 0.54210(15) 0.8681(3) 0.0651(10) Uani 1 1 d .
H6 H 0.5065 0.5119 0.8670 0.078 Uiso 1 1 calc R
C7 C 0.6729(3) 0.54101(13) 0.8203(2) 0.0553(8) Uani 1 1 d .
H7 H 0.6882 0.5096 0.7881 0.066 Uiso 1 1 calc R
C8 C 0.9625(3) 0.53437(11) 0.7842(2) 0.0469(7) Uani 1 1 d .
C9 C 1.0336(3) 0.51939(14) 0.8806(2) 0.0598(9) Uani 1 1 d .
H9 H 1.0199 0.5390 0.9348 0.072 Uiso 1 1 calc R
C10 C 1.1267(4) 0.47530(16) 0.9006(3) 0.0765(11) Uani 1 1 d .
H10 H 1.1757 0.4656 0.9678 0.092 Uiso 1 1 calc R
C11 C 1.1466(4) 0.44692(15) 0.8247(4) 0.0764(11) Uani 1 1 d .
H11 H 1.2105 0.4175 0.8384 0.092 Uiso 1 1 calc R
C12 C 1.0742(5) 0.46044(14) 0.7272(3) 0.0779(11) Uani 1 1 d .
H12 H 1.0870 0.4398 0.6739 0.093 Uiso 1 1 calc R
C13 C 0.9818(4) 0.50430(12) 0.7057(3) 0.0590(9) Uani 1 1 d .
H13 H 0.9326 0.5135 0.6382 0.071 Uiso 1 1 calc R
C14 C 0.8862(3) 0.62187(11) 0.7040(2) 0.0419(7) Uani 1 1 d .
C15 C 1.0063(3) 0.62305(11) 0.6564(2) 0.0437(7) Uani 1 1 d .
C16 C 1.1510(3) 0.61418(11) 0.7114(2) 0.0461(7) Uani 1 1 d .
H16 H 1.1759 0.6074 0.7813 0.055 Uiso 1 1 calc R
C17 C 1.2590(3) 0.61525(12) 0.6649(3) 0.0529(8) Uani 1 1 d .
H17 H 1.3572 0.6088 0.7028 0.063 Uiso 1 1 calc R
C18 C 1.2247(3) 0.62547(13) 0.5651(3) 0.0584(9) Uani 1 1 d .
H18 H 1.2992 0.6258 0.5337 0.070 Uiso 1 1 calc R
C19 C 1.0830(4) 0.63540(14) 0.5093(2) 0.0591(9) Uani 1 1 d .
H19 H 1.0597 0.6427 0.4397 0.071 Uiso 1 1 calc R
C20 C 0.9742(3) 0.63470(13) 0.5555(2) 0.0514(8) Uani 1 1 d .
H20 H 0.8767 0.6423 0.5174 0.062 Uiso 1 1 calc R
C21 C 0.7868(3) 0.66810(11) 0.67810(19) 0.0412(7) Uani 1 1 d .
C22 C 0.8451(3) 0.71922(11) 0.6899(2) 0.0473(7) Uani 1 1 d .
H22 H 0.9477 0.7238 0.7110 0.057 Uiso 1 1 calc R
C23 C 0.7554(3) 0.76305(11) 0.6713(2) 0.0473(7) Uani 1 1 d .
H23 H 0.7975 0.7972 0.6818 0.057 Uiso 1 1 calc R
C24 C 0.6043(3) 0.75796(10) 0.6375(2) 0.0402(7) Uani 1 1 d .
C25 C 0.5471(3) 0.70698(11) 0.6214(2) 0.0417(7) Uani 1 1 d .
H25 H 0.4447 0.7023 0.5967 0.050 Uiso 1 1 calc R
C26 C 0.6366(3) 0.66305(11) 0.6409(2) 0.0418(7) Uani 1 1 d .
H26 H 0.5946 0.6289 0.6286 0.050 Uiso 1 1 calc R
C27 C 0.5094(3) 0.80486(11) 0.62293(19) 0.0407(7) Uani 1 1 d .
C28 C 0.3762(3) 0.80585(12) 0.5464(2) 0.0455(7) Uani 1 1 d .
H28 H 0.3537 0.7784 0.4981 0.055 Uiso 1 1 calc R
C29 C 0.2764(3) 0.84622(12) 0.5398(2) 0.0530(8) Uani 1 1 d .
C30 C 0.3247(4) 0.89187(13) 0.5960(3) 0.0605(9) Uani 1 1 d .
H30 H 0.2676 0.9231 0.5821 0.073 Uiso 1 1 calc R
C31 C 0.4553(4) 0.89152(12) 0.6716(3) 0.0593(9) Uani 1 1 d .
H31 H 0.4881 0.9227 0.7092 0.071 Uiso 1 1 calc R
C32 C 0.5403(3) 0.84576(11) 0.6937(2) 0.0474(7) Uani 1 1 d .
C33 C 0.6250(4) 0.83529(13) 0.8006(2) 0.0585(9) Uani 1 1 d .
H33 H 0.7262 0.8428 0.8238 0.070 Uiso 1 1 calc R
C34 C 0.5591(4) 0.81556(15) 0.8633(3) 0.0680(10) Uani 1 1 d .
H34 H 0.6121 0.8084 0.9311 0.082 Uiso 1 1 calc R
C35 C 0.3983(4) 0.80480(14) 0.8241(2) 0.0610(9) Uani 1 1 d .
C36 C 0.3488(4) 0.75845(13) 0.7709(2) 0.0550(8) Uani 1 1 d .
H36 H 0.4043 0.7270 0.7876 0.066 Uiso 1 1 calc R
C37 C 0.2197(3) 0.75835(13) 0.6941(3) 0.0558(9) Uani 1 1 d .
H37 H 0.1868 0.7268 0.6577 0.067 Uiso 1 1 calc R
C38 C 0.1371(3) 0.80404(15) 0.6695(3) 0.0644(10) Uani 1 1 d .
C39 C 0.1686(5) 0.84467(16) 0.7384(4) 0.0782(12) Uani 1 1 d .
H39 H 0.1009 0.8725 0.7335 0.094 Uiso 1 1 calc R
C40 C 0.3003(5) 0.84458(16) 0.8149(3) 0.0732(11) Uani 1 1 d .
H40 H 0.3223 0.8728 0.8616 0.088 Uiso 1 1 calc R
C41 C 0.0503(3) 0.81438(17) 0.5623(3) 0.0747(11) Uani 1 1 d .
H41 H -0.0509 0.8068 0.5394 0.090 Uiso 1 1 calc R
C42 C 0.1162(3) 0.83406(15) 0.5004(3) 0.0673(10) Uani 1 1 d .
H42 H 0.0636 0.8404 0.4322 0.081 Uiso 1 1 calc R

loop_
_atom_site_aniso_label
_atom_site_aniso_U_11
_atom_site_aniso_U_22
_atom_site_aniso_U_33
_atom_site_aniso_U_23
_atom_site_aniso_U_13
_atom_site_aniso_U_12
C1 0.0389(14) 0.0470(15) 0.0417(15) -0.0017(11) 0.0139(12) 0.0023(11)
C2 0.0426(15) 0.0533(17) 0.0420(15) 0.0056(12) 0.0150(12) 0.0077(12)
C3 0.0497(16) 0.0619(19) 0.0437(16) -0.0021(13) 0.0142(13) 0.0060(13)
C4 0.0593(19) 0.075(2) 0.0527(18) 0.0001(16) 0.0225(16) 0.0186(17)
C5 0.0564(19) 0.091(3) 0.064(2) 0.0208(19) 0.0362(17) 0.0226(18)
C6 0.060(2) 0.071(2) 0.075(2) 0.0156(18) 0.0362(18) 0.0053(16)
C7 0.0534(17) 0.0541(18) 0.066(2) 0.0117(14) 0.0294(15) 0.0054(13)
C8 0.0412(15) 0.0484(16) 0.0552(17) 0.0076(13) 0.0207(13) 0.0024(11)
C9 0.0571(18) 0.071(2) 0.0546(18) 0.0122(15) 0.0223(15) 0.0195(15)
C10 0.066(2) 0.082(3) 0.083(3) 0.033(2) 0.0247(19) 0.0291(19)
C11 0.072(2) 0.0511(19) 0.109(3) 0.008(2) 0.032(2) 0.0173(17)
C12 0.091(3) 0.054(2) 0.093(3) -0.0148(19) 0.035(2) 0.0103(18)
C13 0.073(2) 0.0450(17) 0.0593(19) -0.0025(13) 0.0211(17) 0.0039(14)
C14 0.0345(13) 0.0475(15) 0.0437(15) -0.0001(12) 0.0119(11) -0.0017(11)
C15 0.0393(15) 0.0429(15) 0.0520(16) 0.0008(12) 0.0186(12) 0.0000(11)
C16 0.0403(15) 0.0480(16) 0.0505(16) 0.0036(12) 0.0146(12) 0.0030(11)
C17 0.0372(15) 0.0534(18) 0.070(2) -0.0024(14) 0.0200(14) -0.0001(12)
C18 0.0504(18) 0.0621(19) 0.074(2) -0.0160(16) 0.0349(16) -0.0112(14)
C19 0.0577(19) 0.075(2) 0.0481(18) -0.0057(15) 0.0218(15) -0.0118(15)
C20 0.0452(16) 0.0617(18) 0.0481(17) 0.0023(13) 0.0153(13) -0.0040(13)
C21 0.0363(14) 0.0470(15) 0.0420(14) 0.0049(11) 0.0147(11) 0.0013(11)
C22 0.0324(14) 0.0479(16) 0.0650(18) 0.0072(13) 0.0196(13) -0.0016(11)
C23 0.0379(15) 0.0462(16) 0.0595(18) 0.0050(13) 0.0175(13) -0.0052(11)
C24 0.0368(14) 0.0451(15) 0.0421(15) 0.0042(11) 0.0170(11) -0.0005(11)
C25 0.0331(13) 0.0497(16) 0.0412(14) 0.0004(11) 0.0098(11) -0.0036(11)
C26 0.0370(14) 0.0440(15) 0.0447(15) 0.0022(11) 0.0128(11) -0.0024(10)
C27 0.0375(14) 0.0471(15) 0.0418(14) 0.0110(11) 0.0181(11) -0.0002(11)
C28 0.0423(15) 0.0533(16) 0.0448(16) 0.0074(12) 0.0190(12) 0.0015(12)
C29 0.0444(16) 0.0569(19) 0.0626(19) 0.0259(15) 0.0234(14) 0.0107(13)
C30 0.061(2) 0.0517(18) 0.078(2) 0.0202(16) 0.0359(18) 0.0153(14)
C31 0.071(2) 0.0453(17) 0.071(2) 0.0033(14) 0.0355(18) -0.0030(14)
C32 0.0474(16) 0.0451(16) 0.0552(17) 0.0020(13) 0.0239(13) -0.0034(12)
C33 0.0582(19) 0.063(2) 0.0547(18) -0.0077(15) 0.0182(15) -0.0084(15)
C34 0.083(2) 0.077(2) 0.0431(17) -0.0078(16) 0.0177(16) -0.0136(19)
C35 0.078(2) 0.067(2) 0.0498(18) 0.0041(15) 0.0384(17) -0.0040(17)
C36 0.0599(19) 0.0596(19) 0.0536(18) 0.0109(14) 0.0297(16) -0.0008(14)
C37 0.0494(17) 0.0568(18) 0.069(2) 0.0148(15) 0.0294(16) -0.0002(13)
C38 0.0476(18) 0.073(2) 0.084(2) 0.0210(19) 0.0378(17) 0.0069(15)
C39 0.086(3) 0.075(3) 0.098(3) 0.012(2) 0.065(3) 0.021(2)
C40 0.094(3) 0.075(2) 0.070(2) -0.0005(18) 0.053(2) 0.005(2)
C41 0.0383(17) 0.090(3) 0.099(3) 0.034(2) 0.0250(17) 0.0141(17)
C42 0.0431(17) 0.077(2) 0.082(2) 0.0313(19) 0.0200(16) 0.0153(15)

loop_
_atom_type_symbol
_atom_type_description
_atom_type_scat_dispersion_real
_atom_type_scat_dispersion_imag
_atom_type_scat_source
C C 0.0033 0.0016 'International Tables Vol C Tables 4.2.6.8 and 6.1.1.4'
H H 0.0000 0.0000 'International Tables Vol C Tables 4.2.6.8 and 6.1.1.4'

loop_
_geom_angle_atom_site_label_1
_geom_angle_atom_site_label_2
_geom_angle_atom_site_label_3
_geom_angle
C14 C1 C2 123.3(2)
C14 C1 C8 122.3(2)
C2 C1 C8 114.4(2)
C7 C2 C3 118.1(3)
C7 C2 C1 120.5(3)
C3 C2 C1 121.4(3)
C4 C3 C2 119.7(3)
C4 C3 H3 120.2
C2 C3 H3 120.2
C5 C4 C3 121.9(3)
C5 C4 H4 119.1
C3 C4 H4 119.1
C4 C5 C6 119.1(3)
C4 C5 H5 120.5
C6 C5 H5 120.5
C5 C6 C7 119.8(3)
C5 C6 H6 120.1
C7 C6 H6 120.1
C2 C7 C6 121.4(3)
C2 C7 H7 119.3
C6 C7 H7 119.3
C9 C8 C13 118.6(3)
C9 C8 C1 120.3(3)
C13 C8 C1 121.1(3)
C8 C9 C10 120.9(3)
C8 C9 H9 119.5
C10 C9 H9 119.5
C11 C10 C9 120.2(4)
C11 C10 H10 119.9
C9 C10 H10 119.9
C10 C11 C12 120.0(3)
C10 C11 H11 120.0
C12 C11 H11 120.0
C11 C12 C13 120.7(3)
C11 C12 H12 119.7
C13 C12 H12 119.7
C8 C13 C12 119.5(3)
C8 C13 H13 120.2
C12 C13 H13 120.2
C1 C14 C21 122.5(2)
C1 C14 C15 123.7(2)
C21 C14 C15 113.8(2)
C20 C15 C16 118.4(2)
C20 C15 C14 119.6(2)
C16 C15 C14 122.0(2)
C17 C16 C15 120.4(3)
C17 C16 H16 119.8
C15 C16 H16 119.8
C18 C17 C16 120.3(3)
C18 C17 H17 119.9
C16 C17 H17 119.9
C17 C18 C19 120.6(3)
C17 C18 H18 119.7
C19 C18 H18 119.7
C18 C19 C20 119.5(3)
C18 C19 H19 120.2
C20 C19 H19 120.2
C15 C20 C19 120.8(3)
C15 C20 H20 119.6
C19 C20 H20 119.6
C26 C21 C22 117.7(2)
C26 C21 C14 122.7(2)
C22 C21 C14 119.6(2)
C23 C22 C21 121.0(2)
C23 C22 H22 119.5
C21 C22 H22 119.5
C22 C23 C24 121.2(3)
C22 C23 H23 119.4
C24 C23 H23 119.4
C23 C24 C25 117.5(2)
C23 C24 C27 120.8(2)
C25 C24 C27 121.7(2)
C26 C25 C24 121.4(2)
C26 C25 H25 119.3
C24 C25 H25 119.3
C25 C26 C21 121.1(2)
C25 C26 H26 119.4
C21 C26 H26 119.4
C28 C27 C32 118.4(2)
C28 C27 C24 120.4(3)
C32 C27 C24 120.6(2)
C29 C28 C27 121.3(3)
C29 C28 H28 119.3
C27 C28 H28 119.3
C28 C29 C30 117.9(3)
C28 C29 C42 119.1(3)
C30 C29 C42 120.4(3)
C31 C30 C29 119.9(3)
C31 C30 H30 120.1
C29 C30 H30 120.1
C30 C31 C32 120.8(3)
C30 C31 H31 119.6
C32 C31 H31 119.6
C31 C32 C27 118.2(3)
C31 C32 C33 118.3(3)
C27 C32 C33 120.7(3)
C34 C33 C32 120.2(3)
C34 C33 H33 119.9
C32 C33 H33 119.9
C33 C34 C35 118.3(3)
C33 C34 H34 120.8
C35 C34 H34 120.8
C40 C35 C36 117.3(3)
C40 C35 C34 120.6(3)
C36 C35 C34 119.7(3)
C37 C36 C35 120.0(3)
C37 C36 H36 120.0
C35 C36 H36 120.0
C36 C37 C38 120.5(3)
C36 C37 H37 119.8
C38 C37 H37 119.8
C39 C38 C37 117.5(4)
C39 C38 C41 120.3(3)
C37 C38 C41 119.8(4)
C38 C39 C40 119.5(3)
C38 C39 H39 120.2
C40 C39 H39 120.2
C35 C40 C39 121.3(4)
C35 C40 H40 119.3
C39 C40 H40 119.3
C42 C41 C38 119.3(3)
C42 C41 H41 120.3
C38 C41 H41 120.3
C41 C42 C29 118.8(3)
C41 C42 H42 120.6
C29 C42 H42 120.6

loop_
_geom_bond_atom_site_label_1
_geom_bond_atom_site_label_2
_geom_bond_distance
C1 C14 1.347(4)
C1 C2 1.500(3)
C1 C8 1.502(4)
C2 C7 1.369(4)
C2 C3 1.402(4)
C3 C4 1.381(4)
C3 H3 0.9500
C4 C5 1.362(5)
C4 H4 0.9500
C5 C6 1.372(5)
C5 H5 0.9500
C6 C7 1.399(4)
C6 H6 0.9500
C7 H7 0.9500
C8 C9 1.370(4)
C8 C13 1.398(4)
C9 C10 1.409(5)
C9 H9 0.9500
C10 C11 1.345(6)
C10 H10 0.9500
C11 C12 1.376(6)
C11 H11 0.9500
C12 C13 1.401(5)
C12 H12 0.9500
C13 H13 0.9500
C14 C21 1.489(4)
C14 C15 1.503(3)
C15 C20 1.385(4)
C15 C16 1.394(4)
C16 C17 1.387(4)
C16 H16 0.9500
C17 C18 1.361(5)
C17 H17 0.9500
C18 C19 1.377(5)
C18 H18 0.9500
C19 C20 1.391(4)
C19 H19 0.9500
C20 H20 0.9500
C21 C26 1.389(4)
C21 C22 1.404(4)
C22 C23 1.385(4)
C22 H22 0.9500
C23 C24 1.395(4)
C23 H23 0.9500
C24 C25 1.398(4)
C24 C27 1.478(4)
C25 C26 1.386(4)
C25 H25 0.9500
C26 H26 0.9500
C27 C28 1.402(4)
C27 C32 1.404(4)
C28 C29 1.389(4)
C28 H28 0.9500
C29 C30 1.399(5)
C29 C42 1.507(4)
C30 C31 1.379(5)
C30 H30 0.9500
C31 C32 1.401(4)
C31 H31 0.9500
C32 C33 1.498(5)
C33 C34 1.329(5)
C33 H33 0.9500
C34 C35 1.505(5)
C34 H34 0.9500
C35 C40 1.362(5)
C35 C36 1.397(5)
C36 C37 1.377(5)
C36 H36 0.9500
C37 C38 1.390(5)
C37 H37 0.9500
C38 C39 1.381(6)
C38 C41 1.505(6)
C39 C40 1.392(6)
C39 H39 0.9500
C40 H40 0.9500
C41 C42 1.321(5)
C41 H41 0.9500
C42 H42 0.9500
